data_7717530
loop_
_publ_author_name
'Bilyachenko, Alexey N.'
'Khrustalev, Victor N.'
'Huang, Zhibin'
'Shul'pina, Lidia S.'
'Dorovatovskii, Pavel V.'
'Shubina, Elena S.'
'Ikonnikov, Nikolay S.'
'Lobanov, Nikolai N.'
'Ragimov, Karim'
'Sun, Di'

_publ_section_title
;
 An octanuclear 3-phenyl-5-(2-pyridyl)pyrazolate/phenylsilsesquioxane
 complex: synthesis, unique structure, and catalytic activity.
;
_journal_issue 48
_journal_name_full 'Dalton transactions (Cambridge, England : 2003)'
_journal_page_first 19102
_journal_page_last 19106
_journal_paper_doi 10.1039/d4dt02690j
_journal_volume 53
_journal_year 2024
_chemical_formula_moiety 'C96 H76 Cu8 N4 O26 Si10'
_chemical_formula_sum 'C96 H76 Cu8 N4 O26 Si10'
_chemical_formula_weight 2490.91
_space_group_crystal_system monoclinic
_space_group_IT_number 14
_space_group_name_Hall '-P 2ybc'
_space_group_name_H-M_alt 'P 1 21/c 1'
_atom_sites_solution_hydrogens mixed
_atom_sites_solution_primary difmap
_atom_sites_solution_secondary difmap
_audit_creation_method SHELXL-2013
_audit_update_record
;
2024-08-05 deposited with the CCDC.	2024-11-20 downloaded from the CCDC.
;
_cell_angle_alpha 90
_cell_angle_beta 106.432(11)
_cell_angle_gamma 90
_cell_formula_units_Z 2
_cell_length_a 17.8329(16)
_cell_length_b 16.5280(15)
_cell_length_c 20.4641(19)
_cell_measurement_reflns_used 1000
_cell_measurement_temperature 100(2)
_cell_measurement_theta_max 26.2
_cell_measurement_theta_min 2.6
_cell_volume 5785.3(10)
_computing_cell_refinement 'iMosflm (Battye et al., 2011)'
_computing_data_collection 'Marccd (Doyle, 2011)'
_computing_data_reduction iMosflm
_computing_molecular_graphics 'SHELXTL (Sheldrick, 2015)'
_computing_publication_material SHELXTL
_computing_structure_refinement 'SHELXL (Sheldrick, 2015)'
_computing_structure_solution 'SHELXT (Sheldrick, 2015)'
_diffrn_ambient_temperature 100(2)
_diffrn_measured_fraction_theta_full 0.983
_diffrn_measured_fraction_theta_max 0.981
_diffrn_measurement_device_type 'Rayonix SX-165 CCD'
_diffrn_measurement_method '/f scan'
_diffrn_radiation_type synchrotron
_diffrn_radiation_wavelength 0.74500
_diffrn_reflns_av_R_equivalents 0.0687
_diffrn_reflns_av_unetI/netI 0.0460
_diffrn_reflns_Laue_measured_fraction_full 0.983
_diffrn_reflns_Laue_measured_fraction_max 0.981
_diffrn_reflns_limit_h_max 24
_diffrn_reflns_limit_h_min -24
_diffrn_reflns_limit_k_max 22
_diffrn_reflns_limit_k_min -22
_diffrn_reflns_limit_l_max 28
_diffrn_reflns_limit_l_min -25
_diffrn_reflns_number 86211
_diffrn_reflns_point_group_measured_fraction_full 0.983
_diffrn_reflns_point_group_measured_fraction_max 0.981
_diffrn_reflns_theta_full 26.551
_diffrn_reflns_theta_max 31.002
_diffrn_reflns_theta_min 2.530
_exptl_absorpt_coefficient_mu 1.830
_exptl_absorpt_correction_T_max 0.936
_exptl_absorpt_correction_T_min 0.844
_exptl_absorpt_correction_type multi-scan
_exptl_absorpt_process_details 'Scala (Evans, 2006)'
_exptl_crystal_colour brown
_exptl_crystal_density_diffrn 1.430
_exptl_crystal_description prism
_exptl_crystal_F_000 2520
_exptl_crystal_size_max 0.09
_exptl_crystal_size_mid 0.06
_exptl_crystal_size_min 0.03
_refine_diff_density_max 0.592
_refine_diff_density_min -1.308
_refine_diff_density_rms 0.095
_refine_ls_extinction_coef 0.0042(4)
_refine_ls_extinction_expression Fc^*^=kFc[1+0.001xFc^2^\l^3^/sin(2\q)]^-1/4^
_refine_ls_extinction_method SHELXL
_refine_ls_goodness_of_fit_ref 1.072
_refine_ls_hydrogen_treatment constr
_refine_ls_matrix_type full
_refine_ls_number_parameters 578
_refine_ls_number_reflns 15724
_refine_ls_number_restraints 32
_refine_ls_restrained_S_all 1.073
_refine_ls_R_factor_all 0.1320
_refine_ls_R_factor_gt 0.0761
_refine_ls_shift/su_max 0.001
_refine_ls_shift/su_mean 0.000
_refine_ls_structure_factor_coef Fsqd
_refine_ls_weighting_details 'w=1/[\s^2^(Fo^2^)+(0.08P)^2^+10P] where P=(Fo^2^+2Fc^2^)/3'
_refine_ls_weighting_scheme calc
_refine_ls_wR_factor_gt 0.1819
_refine_ls_wR_factor_ref 0.2159
_reflns_Friedel_coverage 0.000
_reflns_number_gt 8805
_reflns_number_total 15724
_reflns_threshold_expression 'I > 2\s(I)'
_cod_data_source_file d4dt02690j3.cif
_cod_data_source_block 2
_cod_depositor_comments 'Adding full bibliography for 7717529--7717532.cif.'
_cod_original_sg_symbol_H-M 'P 21/c'
_cod_database_code 7717530
_shelx_space_group_comment
;
The symmetry employed for this shelxl refinement is uniquely defined
by the following loop, which should always be used as a source of
symmetry information in preference to the above space-group names.
They are only intended as comments.
;
_shelx_estimated_absorpt_t_min 0.854
_shelx_estimated_absorpt_t_max 0.948
_platon_squeeze_void_probe_radius 1.20
_shelxl_version_number 2013-4

loop_
_space_group_symop_operation_xyz
'x, y, z'
'-x, y+1/2, -z+1/2'
'-x, -y, -z'
'x, -y-1/2, z-1/2'

loop_
_atom_site_label
_atom_site_type_symbol
_atom_site_fract_x
_atom_site_fract_y
_atom_site_fract_z
_atom_site_U_iso_or_equiv
_atom_site_adp_type
_atom_site_occupancy
_atom_site_site_symmetry_order
_atom_site_calc_flag
_atom_site_refinement_flags_posn
_atom_site_refinement_flags_adp
_atom_site_refinement_flags_occupancy
_atom_site_disorder_assembly
_atom_site_disorder_group
Cu1 Cu 0.49833(4) 0.42899(3) 0.55258(3) 0.05493(19) Uani 1 1 d . . . . .
Cu2 Cu 0.35150(4) 0.46997(3) 0.44641(3) 0.0577(2) Uani 1 1 d . . . . .
Cu3 Cu 0.19826(6) 0.50981(5) 0.34240(5) 0.0899(3) Uani 1 1 d . . . . .
Cu4 Cu 0.35250(4) 0.58839(4) 0.33205(3) 0.0599(2) Uani 1 1 d . . . . .
Si1 Si 0.49884(10) 0.50055(8) 0.69198(7) 0.0569(4) Uani 1 1 d . . . . .
Si2 Si 0.34375(10) 0.45878(8) 0.60098(8) 0.0570(4) Uani 1 1 d . . . . .
Si3 Si 0.23858(11) 0.56766(9) 0.50338(8) 0.0624(4) Uani 1 1 d . . . . .
Si4 Si 0.37277(10) 0.67292(8) 0.49105(8) 0.0569(4) Uani 1 1 d . . . . .
Si5 Si 0.52293(10) 0.63613(8) 0.59955(7) 0.0559(4) Uani 1 1 d . . . . .
O1 O 0.4038(2) 0.4896(2) 0.67161(19) 0.0619(9) Uani 1 1 d . . . . .
O2 O 0.2720(2) 0.5216(2) 0.5773(2) 0.0643(10) Uani 1 1 d . . . . .
O3 O 0.2908(2) 0.6491(2) 0.5057(2) 0.0626(9) Uani 1 1 d . . . . .
O4 O 0.4395(2) 0.6783(2) 0.56473(18) 0.0589(9) Uani 1 1 d . . . . .
O5 O 0.5199(2) 0.59083(19) 0.67011(17) 0.0577(9) Uani 1 1 d . . . . .
O6 O 0.5349(2) 0.4333(2) 0.65209(18) 0.0585(9) Uani 1 1 d . . . . .
O7 O 0.3905(2) 0.4564(2) 0.54405(18) 0.0581(9) Uani 1 1 d . . . . .
O8 O 0.2461(2) 0.5071(2) 0.4435(2) 0.0629(9) Uani 1 1 d . . . . .
O9 O 0.3988(2) 0.60502(19) 0.44503(18) 0.0553(8) Uani 1 1 d . . . . .
O10 O 0.5423(2) 0.57168(19) 0.54675(18) 0.0565(9) Uani 1 1 d . . . . .
O11 O 0.3200(2) 0.4774(2) 0.34787(18) 0.0588(9) Uani 1 1 d . . . . .
H11O H 0.3502 0.4441 0.3313 0.088 Uiso 1 1 d R U . . .
O12 O 0.1402(4) 0.5064(4) 0.2509(4) 0.121(2) Uani 1 1 d . . . . .
O13 O 0.2448(3) 0.6158(3) 0.3280(2) 0.0785(12) Uani 1 1 d . . . . .
N1 N 0.1542(5) 0.4021(4) 0.3482(4) 0.105(2) Uani 1 1 d . . . . .
N2 N 0.3500(3) 0.6893(2) 0.2806(2) 0.0585(11) Uani 1 1 d . . . . .
C1 C 0.5391(4) 0.4852(3) 0.7845(3) 0.0657(15) Uani 1 1 d . . . . .
C2 C 0.6126(5) 0.5078(4) 0.8201(3) 0.0794(19) Uani 1 1 d . . . . .
H2 H 0.6433 0.5379 0.7976 0.095 Uiso 1 1 calc R U . . .
C3 C 0.6439(6) 0.4882(5) 0.8880(4) 0.098(2) Uani 1 1 d . . . . .
H3 H 0.6957 0.5039 0.9117 0.117 Uiso 1 1 calc R U . . .
C4 C 0.5974(6) 0.4444(4) 0.9213(4) 0.098(3) Uani 1 1 d . . . . .
H4 H 0.6174 0.4315 0.9683 0.117 Uiso 1 1 calc R U . . .
C5 C 0.5247(5) 0.4209(4) 0.8866(3) 0.0806(19) Uani 1 1 d . . . . .
H5 H 0.4937 0.3910 0.9090 0.097 Uiso 1 1 calc R U . . .
C6 C 0.4958(5) 0.4397(4) 0.8202(3) 0.0739(17) Uani 1 1 d . . . . .
H6 H 0.4447 0.4219 0.7965 0.089 Uiso 1 1 calc R U . . .
C7 C 0.3070(4) 0.3563(3) 0.6114(3) 0.0629(14) Uani 1 1 d . . . . .
C8 C 0.3596(4) 0.2906(3) 0.6216(3) 0.0706(16) Uani 1 1 d . . . . .
H8 H 0.4130 0.3008 0.6247 0.085 Uiso 1 1 calc R U . . .
C9 C 0.3360(5) 0.2123(4) 0.6273(4) 0.0844(19) Uani 1 1 d . . . . .
H9 H 0.3725 0.1691 0.6336 0.101 Uiso 1 1 calc R U . . .
C10 C 0.2608(5) 0.1977(5) 0.6238(5) 0.099(2) Uani 1 1 d . . . . .
H10 H 0.2443 0.1439 0.6286 0.118 Uiso 1 1 calc R U . . .
C11 C 0.2069(5) 0.2609(5) 0.6132(5) 0.113(3) Uani 1 1 d . . . . .
H11 H 0.1537 0.2502 0.6105 0.136 Uiso 1 1 calc R U . . .
C12 C 0.2313(5) 0.3397(4) 0.6066(4) 0.090(2) Uani 1 1 d . . . . .
H12 H 0.1942 0.3824 0.5985 0.108 Uiso 1 1 calc R U . . .
C13 C 0.1388(2) 0.60082(17) 0.49921(14) 0.0665(14) Uani 1 1 d D . . . .
C14 C 0.1208(3) 0.6245(5) 0.5584(2) 0.1228(19) Uani 0.6 1 d D . P A 1
H14 H 0.1600 0.6235 0.6009 0.147 Uiso 0.6 1 calc R U P A 1
C15 C 0.0452(4) 0.6496(6) 0.5553(3) 0.1228(19) Uani 0.6 1 d D . P A 1
H15 H 0.0330 0.6657 0.5957 0.147 Uiso 0.6 1 calc R U P A 1
C14A C 0.0787(3) 0.5441(3) 0.4894(6) 0.1228(19) Uani 0.4 1 d D . P A 2
H14A H 0.0893 0.4884 0.4848 0.147 Uiso 0.4 1 calc R U P A 2
C15A C 0.0030(3) 0.5692(4) 0.4862(6) 0.1228(19) Uani 0.4 1 d D . P A 2
H15A H -0.0379 0.5306 0.4795 0.147 Uiso 0.4 1 calc R U P A 2
C16 C -0.0125(3) 0.6511(4) 0.4929(3) 0.1228(19) Uani 1 1 d D . . . .
H16 H -0.0640 0.6682 0.4908 0.147 Uiso 1 1 calc R U . A 1
C17 C 0.0054(3) 0.6275(6) 0.4336(3) 0.1228(19) Uani 0.6 1 d D . P A 1
H17 H -0.0339 0.6285 0.3911 0.147 Uiso 0.6 1 calc R U P A 1
C18 C 0.0810(3) 0.6023(6) 0.4367(2) 0.1228(19) Uani 0.6 1 d D . P A 1
H18 H 0.0932 0.5862 0.3963 0.147 Uiso 0.6 1 calc R U P A 1
C17A C 0.0476(4) 0.7078(3) 0.5027(6) 0.1228(19) Uani 0.4 1 d D . P A 2
H17A H 0.0371 0.7635 0.5073 0.147 Uiso 0.4 1 calc R U P A 2
C18A C 0.1232(4) 0.6827(3) 0.5059(6) 0.1228(19) Uani 0.4 1 d D . P A 2
H18A H 0.1642 0.7213 0.5126 0.147 Uiso 0.4 1 calc R U P A 2
C19 C 0.3620(4) 0.7734(3) 0.4493(3) 0.0660(15) Uani 1 1 d . . . . .
C20 C 0.2900(5) 0.8128(4) 0.4279(4) 0.085(2) Uani 1 1 d . . . . .
H20 H 0.2450 0.7892 0.4362 0.103 Uiso 1 1 calc R U . . .
C21 C 0.2843(6) 0.8877(5) 0.3940(5) 0.104(3) Uani 1 1 d . . . . .
H21 H 0.2356 0.9152 0.3798 0.125 Uiso 1 1 calc R U . . .
C22 C 0.3502(6) 0.9207(4) 0.3817(4) 0.098(3) Uani 1 1 d . . . . .
H22 H 0.3462 0.9710 0.3584 0.117 Uiso 1 1 calc R U . . .
C23 C 0.4190(5) 0.8835(4) 0.4019(4) 0.088(2) Uani 1 1 d . . . . .
H23 H 0.4637 0.9073 0.3932 0.105 Uiso 1 1 calc R U . . .
C24 C 0.4256(5) 0.8101(3) 0.4354(3) 0.0758(17) Uani 1 1 d . . . . .
H24 H 0.4751 0.7841 0.4493 0.091 Uiso 1 1 calc R U . . .
C25 C 0.5990(4) 0.7150(3) 0.6207(3) 0.0616(13) Uani 1 1 d . . . . .
C26 C 0.6270(4) 0.7466(4) 0.5692(3) 0.0731(16) Uani 1 1 d . . . . .
H26 H 0.6092 0.7240 0.5247 0.088 Uiso 1 1 calc R U . . .
C27 C 0.6793(5) 0.8091(5) 0.5803(5) 0.092(2) Uani 1 1 d . . . . .
H27 H 0.6959 0.8315 0.5440 0.111 Uiso 1 1 calc R U . . .
C28 C 0.7084(5) 0.8400(5) 0.6477(5) 0.099(2) Uani 1 1 d . . . . .
H28 H 0.7447 0.8834 0.6564 0.119 Uiso 1 1 calc R U . . .
C29 C 0.6846(5) 0.8079(5) 0.7000(4) 0.092(2) Uani 1 1 d . . . . .
H29 H 0.7057 0.8275 0.7451 0.110 Uiso 1 1 calc R U . . .
C30 C 0.6287(4) 0.7455(4) 0.6867(3) 0.0760(17) Uani 1 1 d . . . . .
H30 H 0.6111 0.7240 0.7228 0.091 Uiso 1 1 calc R U . . .
C31 C 0.1602(6) 0.3527(6) 0.3998(6) 0.1248(11) Uani 1 1 d . . . . .
H31 H 0.1862 0.3713 0.4444 0.150 Uiso 1 1 calc R U . . .
C32 C 0.1296(6) 0.2733(6) 0.3920(6) 0.1248(11) Uani 1 1 d . . . . .
H32 H 0.1364 0.2375 0.4295 0.150 Uiso 1 1 calc R U . . .
C33 C 0.0901(6) 0.2513(7) 0.3279(6) 0.1248(11) Uani 1 1 d . . . . .
H33 H 0.0668 0.1992 0.3220 0.150 Uiso 1 1 calc R U . . .
C34 C 0.0810(7) 0.2964(6) 0.2722(6) 0.1248(11) Uani 1 1 d . . . . .
C35 C 0.0407(6) 0.2792(7) 0.2028(6) 0.1248(11) Uani 1 1 d . . . . .
H35 H 0.0175 0.2275 0.1909 0.150 Uiso 1 1 calc R U . . .
C36 C 0.0351(6) 0.3357(6) 0.1534(6) 0.1248(11) Uani 1 1 d . . . . .
H36 H 0.0071 0.3227 0.1078 0.150 Uiso 1 1 calc R U . . .
C37 C 0.0678(6) 0.4095(6) 0.1671(6) 0.1248(11) Uani 1 1 d . . . . .
H37 H 0.0627 0.4460 0.1302 0.150 Uiso 1 1 calc R U . . .
C38 C 0.1081(7) 0.4352(7) 0.2310(6) 0.1248(11) Uani 1 1 d . . . . .
C39 C 0.1143(7) 0.3772(6) 0.2842(6) 0.1248(11) Uani 1 1 d . . . . .
C40 C 0.4045(4) 0.7217(3) 0.2590(3) 0.0711(16) Uani 1 1 d . . . . .
H40 H 0.4543 0.6964 0.2683 0.085 Uiso 1 1 calc R U . . .
C41 C 0.3899(6) 0.7957(4) 0.2210(4) 0.093(2) Uani 1 1 d . . . . .
H41 H 0.4292 0.8187 0.2037 0.112 Uiso 1 1 calc R U . . .
C42 C 0.3210(6) 0.8320(5) 0.2102(5) 0.108(3) Uani 1 1 d . . . . .
H42 H 0.3121 0.8820 0.1864 0.130 Uiso 1 1 calc R U . . .
C43 C 0.2618(5) 0.7982(5) 0.2331(5) 0.111(3) Uani 1 1 d . . . . .
C44 C 0.1815(6) 0.8312(7) 0.2217(7) 0.146(3) Uani 1 1 d . . . . .
H44 H 0.1660 0.8796 0.1965 0.175 Uiso 1 1 calc R U . . .
C45 C 0.1313(6) 0.7902(7) 0.2484(7) 0.146(3) Uani 1 1 d . . . . .
H45 H 0.0815 0.8137 0.2438 0.175 Uiso 1 1 calc R U . . .
C46 C 0.1475(6) 0.7160(7) 0.2823(7) 0.146(3) Uani 1 1 d . . . . .
H46 H 0.1087 0.6886 0.2976 0.175 Uiso 1 1 calc R U . . .
C47 C 0.2215(4) 0.6836(4) 0.2930(4) 0.0842(19) Uani 1 1 d . . . . .
C48 C 0.2775(4) 0.7250(4) 0.2678(3) 0.0729(16) Uani 1 1 d . . . . .

loop_
_atom_site_aniso_label
_atom_site_aniso_U_11
_atom_site_aniso_U_22
_atom_site_aniso_U_33
_atom_site_aniso_U_23
_atom_site_aniso_U_13
_atom_site_aniso_U_12
Cu1 0.0777(5) 0.0391(3) 0.0537(4) 0.0027(2) 0.0277(3) 0.0041(3)
Cu2 0.0815(5) 0.0404(3) 0.0555(4) 0.0023(2) 0.0260(3) 0.0009(3)
Cu3 0.1079(7) 0.0680(5) 0.1020(7) 0.0074(4) 0.0431(6) -0.0022(5)
Cu4 0.0786(5) 0.0446(3) 0.0623(4) 0.0080(3) 0.0294(3) 0.0005(3)
Si1 0.0784(10) 0.0436(6) 0.0540(8) 0.0036(6) 0.0274(7) 0.0037(6)
Si2 0.0739(10) 0.0434(6) 0.0599(8) 0.0043(6) 0.0290(8) 0.0030(6)
Si3 0.0771(11) 0.0457(7) 0.0679(9) 0.0036(6) 0.0260(8) 0.0068(7)
Si4 0.0797(10) 0.0375(6) 0.0584(8) 0.0029(5) 0.0276(8) 0.0057(6)
Si5 0.0810(10) 0.0383(6) 0.0538(8) 0.0005(5) 0.0275(7) 0.0033(6)
O1 0.082(3) 0.0513(19) 0.061(2) 0.0011(16) 0.034(2) 0.0021(17)
O2 0.076(3) 0.0506(19) 0.070(2) 0.0035(17) 0.027(2) 0.0086(17)
O3 0.080(3) 0.0437(17) 0.071(2) 0.0008(16) 0.032(2) 0.0081(17)
O4 0.083(3) 0.0429(16) 0.056(2) -0.0003(14) 0.0277(19) 0.0081(16)
O5 0.084(3) 0.0420(16) 0.0522(19) -0.0016(14) 0.0276(18) 0.0036(16)
O6 0.079(3) 0.0427(17) 0.057(2) 0.0053(14) 0.0248(19) 0.0053(16)
O7 0.072(2) 0.0507(18) 0.056(2) 0.0026(15) 0.0262(18) 0.0027(16)
O8 0.072(2) 0.0481(18) 0.070(2) 0.0002(16) 0.023(2) 0.0067(17)
O9 0.072(2) 0.0427(16) 0.057(2) 0.0010(14) 0.0270(18) 0.0018(15)
O10 0.078(2) 0.0419(16) 0.056(2) 0.0023(14) 0.0287(18) 0.0063(16)
O11 0.079(3) 0.0453(17) 0.054(2) 0.0007(14) 0.0222(18) -0.0046(16)
O12 0.124(5) 0.093(4) 0.151(6) 0.004(4) 0.049(4) -0.008(4)
O13 0.082(3) 0.058(2) 0.104(3) 0.007(2) 0.041(3) -0.002(2)
N1 0.117(6) 0.085(4) 0.109(5) -0.001(4) 0.024(4) -0.004(4)
N2 0.078(3) 0.047(2) 0.056(2) 0.0079(18) 0.029(2) 0.002(2)
C1 0.095(5) 0.046(2) 0.058(3) 0.000(2) 0.026(3) 0.002(3)
C2 0.106(5) 0.059(3) 0.069(4) 0.005(3) 0.018(4) -0.018(3)
C3 0.130(7) 0.073(4) 0.078(5) 0.010(3) 0.009(5) -0.017(4)
C4 0.170(9) 0.063(4) 0.060(4) 0.010(3) 0.033(5) -0.005(5)
C5 0.121(6) 0.061(3) 0.066(4) 0.010(3) 0.038(4) -0.002(4)
C6 0.101(5) 0.061(3) 0.070(4) 0.005(3) 0.041(4) -0.001(3)
C7 0.077(4) 0.052(3) 0.063(3) 0.007(2) 0.025(3) -0.002(3)
C8 0.093(5) 0.048(3) 0.075(4) 0.007(2) 0.030(3) 0.000(3)
C9 0.107(6) 0.058(3) 0.095(5) 0.005(3) 0.039(4) -0.001(3)
C10 0.103(6) 0.063(4) 0.128(7) 0.021(4) 0.029(5) -0.007(4)
C11 0.081(5) 0.089(5) 0.168(9) 0.026(5) 0.032(5) -0.018(4)
C12 0.081(5) 0.071(4) 0.121(6) 0.025(4) 0.034(4) 0.001(3)
C13 0.073(4) 0.056(3) 0.073(4) 0.009(3) 0.025(3) 0.006(3)
C14 0.099(4) 0.129(5) 0.152(5) 0.008(4) 0.053(4) 0.025(3)
C15 0.099(4) 0.129(5) 0.152(5) 0.008(4) 0.053(4) 0.025(3)
C14A 0.099(4) 0.129(5) 0.152(5) 0.008(4) 0.053(4) 0.025(3)
C15A 0.099(4) 0.129(5) 0.152(5) 0.008(4) 0.053(4) 0.025(3)
C16 0.099(4) 0.129(5) 0.152(5) 0.008(4) 0.053(4) 0.025(3)
C17 0.099(4) 0.129(5) 0.152(5) 0.008(4) 0.053(4) 0.025(3)
C18 0.099(4) 0.129(5) 0.152(5) 0.008(4) 0.053(4) 0.025(3)
C17A 0.099(4) 0.129(5) 0.152(5) 0.008(4) 0.053(4) 0.025(3)
C18A 0.099(4) 0.129(5) 0.152(5) 0.008(4) 0.053(4) 0.025(3)
C19 0.099(5) 0.041(2) 0.063(3) 0.003(2) 0.030(3) 0.004(3)
C20 0.111(6) 0.058(3) 0.091(5) 0.015(3) 0.034(4) 0.017(4)
C21 0.130(7) 0.067(4) 0.116(6) 0.026(4) 0.034(5) 0.033(4)
C22 0.157(8) 0.055(3) 0.087(5) 0.019(3) 0.044(5) 0.005(4)
C23 0.131(7) 0.052(3) 0.089(5) 0.013(3) 0.046(5) -0.003(4)
C24 0.105(5) 0.050(3) 0.078(4) 0.008(3) 0.035(4) -0.001(3)
C25 0.075(4) 0.044(2) 0.071(3) 0.002(2) 0.028(3) 0.005(2)
C26 0.085(4) 0.068(4) 0.071(4) 0.001(3) 0.029(3) -0.008(3)
C27 0.100(6) 0.076(4) 0.108(6) 0.008(4) 0.041(5) -0.011(4)
C28 0.085(5) 0.069(4) 0.151(8) -0.016(5) 0.047(5) -0.016(4)
C29 0.101(6) 0.085(5) 0.099(5) -0.029(4) 0.043(5) -0.023(4)
C30 0.091(5) 0.070(4) 0.077(4) -0.017(3) 0.040(4) -0.006(3)
C31 0.130(3) 0.103(2) 0.141(3) -0.018(2) 0.038(2) -0.012(2)
C32 0.130(3) 0.103(2) 0.141(3) -0.018(2) 0.038(2) -0.012(2)
C33 0.130(3) 0.103(2) 0.141(3) -0.018(2) 0.038(2) -0.012(2)
C34 0.130(3) 0.103(2) 0.141(3) -0.018(2) 0.038(2) -0.012(2)
C35 0.130(3) 0.103(2) 0.141(3) -0.018(2) 0.038(2) -0.012(2)
C36 0.130(3) 0.103(2) 0.141(3) -0.018(2) 0.038(2) -0.012(2)
C37 0.130(3) 0.103(2) 0.141(3) -0.018(2) 0.038(2) -0.012(2)
C38 0.130(3) 0.103(2) 0.141(3) -0.018(2) 0.038(2) -0.012(2)
C39 0.130(3) 0.103(2) 0.141(3) -0.018(2) 0.038(2) -0.012(2)
C40 0.099(5) 0.050(3) 0.076(4) 0.007(3) 0.044(4) -0.001(3)
C41 0.137(7) 0.068(4) 0.093(5) 0.018(3) 0.065(5) -0.011(4)
C42 0.125(7) 0.083(5) 0.125(7) 0.055(5) 0.050(6) 0.021(5)
C43 0.107(6) 0.088(5) 0.135(7) 0.056(5) 0.028(5) 0.020(5)
C44 0.092(4) 0.117(5) 0.227(8) 0.062(5) 0.045(4) 0.031(3)
C45 0.092(4) 0.117(5) 0.227(8) 0.062(5) 0.045(4) 0.031(3)
C46 0.092(4) 0.117(5) 0.227(8) 0.062(5) 0.045(4) 0.031(3)
C47 0.073(4) 0.071(4) 0.113(6) 0.014(4) 0.034(4) 0.005(3)
C48 0.078(4) 0.058(3) 0.079(4) 0.018(3) 0.016(3) 0.006(3)

loop_
_atom_type_symbol
_atom_type_description
_atom_type_scat_dispersion_real
_atom_type_scat_dispersion_imag
_atom_type_scat_source
C C 0.0026 0.0018 'International Tables Vol C Tables 4.2.6.8 and 6.1.1.4'
H H 0.0000 0.0000 'International Tables Vol C Tables 4.2.6.8 and 6.1.1.4'
N N 0.0069 0.0036 'International Tables Vol C Tables 4.2.6.8 and 6.1.1.4'
O O 0.0121 0.0067 'International Tables Vol C Tables 4.2.6.8 and 6.1.1.4'
Si Si 0.0898 0.0778 'International Tables Vol C Tables 4.2.6.8 and 6.1.1.4'
Cu Cu 0.3116 1.3815 'International Tables Vol C Tables 4.2.6.8 and 6.1.1.4'

loop_
_geom_angle_atom_site_label_1
_geom_angle_atom_site_label_2
_geom_angle_atom_site_label_3
_geom_angle
_geom_angle_site_symmetry_1
_geom_angle_site_symmetry_3
_geom_angle_publ_flag
O9 Cu1 O7 174.97(15) 3_666 . ?
O9 Cu1 O10 95.50(15) 3_666 3_666 ?
O7 Cu1 O10 80.85(15) . 3_666 ?
O9 Cu1 O6 87.05(16) 3_666 . ?
O7 Cu1 O6 96.66(16) . . ?
O10 Cu1 O6 177.24(15) 3_666 . ?
O7 Cu2 O11 174.87(16) . . ?
O7 Cu2 O8 97.40(16) . . ?
O11 Cu2 O8 87.46(17) . . ?
O7 Cu2 O10 80.19(15) . 3_666 ?
O11 Cu2 O10 94.90(16) . 3_666 ?
O8 Cu2 O10 176.92(15) . 3_666 ?
O7 Cu2 O9 95.49(14) . . ?
O11 Cu2 O9 85.88(13) . . ?
O8 Cu2 O9 92.60(14) . . ?
O10 Cu2 O9 89.54(13) 3_666 . ?
O12 Cu3 N1 85.1(3) . . ?
O12 Cu3 O13 90.8(2) . . ?
N1 Cu3 O13 174.4(3) . . ?
O12 Cu3 O8 171.4(2) . . ?
N1 Cu3 O8 88.8(3) . . ?
O13 Cu3 O8 95.66(18) . . ?
O12 Cu3 O11 107.6(2) . . ?
N1 Cu3 O11 100.4(2) . . ?
O13 Cu3 O11 77.10(16) . . ?
O8 Cu3 O11 79.44(15) . . ?
O13 Cu4 N2 84.69(19) . . ?
O13 Cu4 O6 172.69(18) . 3_666 ?
N2 Cu4 O6 96.33(18) . 3_666 ?
O13 Cu4 O11 83.78(17) . . ?
N2 Cu4 O11 155.66(18) . . ?
O6 Cu4 O11 97.83(15) 3_666 . ?
O13 Cu4 O9 94.93(17) . . ?
N2 Cu4 O9 113.22(16) . . ?
O6 Cu4 O9 77.99(14) 3_666 . ?
O11 Cu4 O9 89.10(13) . . ?
O6 Si1 O5 109.59(19) . . ?
O6 Si1 O1 109.1(2) . . ?
O5 Si1 O1 109.4(2) . . ?
O6 Si1 C1 109.2(2) . . ?
O5 Si1 C1 110.8(2) . . ?
O1 Si1 C1 108.7(3) . . ?
O2 Si2 O7 109.1(2) . . ?
O2 Si2 O1 109.5(2) . . ?
O7 Si2 O1 107.8(2) . . ?
O2 Si2 C7 110.3(3) . . ?
O7 Si2 C7 109.4(2) . . ?
O1 Si2 C7 110.6(2) . . ?
O8 Si3 O3 111.3(2) . . ?
O8 Si3 O2 108.9(2) . . ?
O3 Si3 O2 107.5(2) . . ?
O8 Si3 C13 115.84(19) . . ?
O3 Si3 C13 107.00(17) . . ?
O2 Si3 C13 105.93(18) . . ?
O9 Si4 O3 111.2(2) . . ?
O9 Si4 O4 108.7(2) . . ?
O3 Si4 O4 107.5(2) . . ?
O9 Si4 C19 111.3(2) . . ?
O3 Si4 C19 108.8(3) . . ?
O4 Si4 C19 109.2(2) . . ?
O4 Si5 O10 109.4(2) . . ?
O4 Si5 O5 109.2(2) . . ?
O10 Si5 O5 110.65(18) . . ?
O4 Si5 C25 108.9(2) . . ?
O10 Si5 C25 109.9(2) . . ?
O5 Si5 C25 108.7(2) . . ?
Si2 O1 Si1 129.6(2) . . ?
Si2 O2 Si3 128.6(3) . . ?
Si4 O3 Si3 137.1(2) . . ?
Si5 O4 Si4 136.2(2) . . ?
Si1 O5 Si5 136.6(2) . . ?
Si1 O6 Cu1 119.2(2) . . ?
Si1 O6 Cu4 125.0(2) . 3_666 ?
Cu1 O6 Cu4 100.91(16) . 3_666 ?
Si2 O7 Cu2 129.4(2) . . ?
Si2 O7 Cu1 130.1(2) . . ?
Cu2 O7 Cu1 100.26(16) . . ?
Si3 O8 Cu2 117.1(2) . . ?
Si3 O8 Cu3 131.8(2) . . ?
Cu2 O8 Cu3 99.36(17) . . ?
Si4 O9 Cu1 128.5(2) . 3_666 ?
Si4 O9 Cu4 127.2(2) . . ?
Cu1 O9 Cu4 93.50(14) 3_666 . ?
Si4 O9 Cu2 118.81(18) . . ?
Cu1 O9 Cu2 93.69(13) 3_666 . ?
Cu4 O9 Cu2 82.50(12) . . ?
Si5 O10 Cu1 127.6(2) . 3_666 ?
Si5 O10 Cu2 124.1(2) . 3_666 ?
Cu1 O10 Cu2 97.88(15) 3_666 3_666 ?
Cu2 O11 Cu4 102.51(16) . . ?
Cu2 O11 Cu3 93.41(15) . . ?
Cu4 O11 Cu3 95.49(15) . . ?
Cu2 O11 H11O 108.9 . . ?
Cu4 O11 H11O 105.7 . . ?
Cu3 O11 H11O 144.5 . . ?
C38 O12 Cu3 113.9(7) . . ?
C47 O13 Cu4 111.8(4) . . ?
C47 O13 Cu3 137.6(5) . . ?
Cu4 O13 Cu3 103.6(2) . . ?
C31 N1 C39 119.1(9) . . ?
C31 N1 Cu3 131.9(7) . . ?
C39 N1 Cu3 108.9(7) . . ?
C40 N2 C48 121.0(5) . . ?
C40 N2 Cu4 129.0(4) . . ?
C48 N2 Cu4 110.0(4) . . ?
C2 C1 C6 116.9(6) . . ?
C2 C1 Si1 123.4(5) . . ?
C6 C1 Si1 119.4(5) . . ?
C1 C2 C3 122.0(7) . . ?
C1 C2 H2 119.0 . . ?
C3 C2 H2 119.0 . . ?
C2 C3 C4 118.7(8) . . ?
C2 C3 H3 120.7 . . ?
C4 C3 H3 120.7 . . ?
C5 C4 C3 120.0(7) . . ?
C5 C4 H4 120.0 . . ?
C3 C4 H4 120.0 . . ?
C6 C5 C4 120.3(7) . . ?
C6 C5 H5 119.9 . . ?
C4 C5 H5 119.9 . . ?
C5 C6 C1 122.2(7) . . ?
C5 C6 H6 118.9 . . ?
C1 C6 H6 118.9 . . ?
C12 C7 C8 117.5(6) . . ?
C12 C7 Si2 123.8(5) . . ?
C8 C7 Si2 118.7(5) . . ?
C9 C8 C7 122.0(7) . . ?
C9 C8 H8 119.0 . . ?
C7 C8 H8 119.0 . . ?
C10 C9 C8 119.3(7) . . ?
C10 C9 H9 120.4 . . ?
C8 C9 H9 120.4 . . ?
C9 C10 C11 120.5(7) . . ?
C9 C10 H10 119.8 . . ?
C11 C10 H10 119.8 . . ?
C12 C11 C10 119.7(8) . . ?
C12 C11 H11 120.2 . . ?
C10 C11 H11 120.2 . . ?
C7 C12 C11 121.1(7) . . ?
C7 C12 H12 119.5 . . ?
C11 C12 H12 119.5 . . ?
C14A C13 C18A 119.95(18) . . ?
C14 C13 C18 119.89(18) . . ?
C14A C13 Si3 119.99(12) . . ?
C14 C13 Si3 120.04(12) . . ?
C18A C13 Si3 120.05(12) . . ?
C18 C13 Si3 120.07(12) . . ?
C13 C14 C15 120.1(2) . . ?
C13 C14 H14 120.0 . . ?
C15 C14 H14 120.0 . . ?
C16 C15 C14 120.0(2) . . ?
C16 C15 H15 120.0 . . ?
C14 C15 H15 120.0 . . ?
C13 C14A C15A 120.0(2) . . ?
C13 C14A H14A 120.0 . . ?
C15A C14A H14A 120.0 . . ?
C14A C15A C16 120.0(2) . . ?
C14A C15A H15A 120.0 . . ?
C16 C15A H15A 120.0 . . ?
C15 C16 C17 119.97(18) . . ?
C17A C16 C15A 119.93(18) . . ?
C15 C16 H16 120.0 . . ?
C17 C16 H16 120.0 . . ?
C16 C17 C18 120.0(2) . . ?
C16 C17 H17 120.0 . . ?
C18 C17 H17 120.0 . . ?
C17 C18 C13 120.0(2) . . ?
C17 C18 H18 120.0 . . ?
C13 C18 H18 120.0 . . ?
C16 C17A C18A 120.0(2) . . ?
C16 C17A H17A 120.0 . . ?
C18A C17A H17A 120.0 . . ?
C13 C18A C17A 120.1(2) . . ?
C13 C18A H18A 120.0 . . ?
C17A C18A H18A 120.0 . . ?
C24 C19 C20 117.8(6) . . ?
C24 C19 Si4 120.3(5) . . ?
C20 C19 Si4 121.9(5) . . ?
C19 C20 C21 119.8(8) . . ?
C19 C20 H20 120.1 . . ?
C21 C20 H20 120.1 . . ?
C22 C21 C20 119.3(8) . . ?
C22 C21 H21 120.3 . . ?
C20 C21 H21 120.3 . . ?
C23 C22 C21 121.2(7) . . ?
C23 C22 H22 119.4 . . ?
C21 C22 H22 119.4 . . ?
C22 C23 C24 120.1(8) . . ?
C22 C23 H23 119.9 . . ?
C24 C23 H23 119.9 . . ?
C23 C24 C19 121.8(7) . . ?
C23 C24 H24 119.1 . . ?
C19 C24 H24 119.1 . . ?
C26 C25 C30 118.5(6) . . ?
C26 C25 Si5 119.1(5) . . ?
C30 C25 Si5 122.4(5) . . ?
C27 C26 C25 122.1(7) . . ?
C27 C26 H26 118.9 . . ?
C25 C26 H26 118.9 . . ?
C26 C27 C28 118.5(7) . . ?
C26 C27 H27 120.8 . . ?
C28 C27 H27 120.8 . . ?
C29 C28 C27 120.8(7) . . ?
C29 C28 H28 119.6 . . ?
C27 C28 H28 119.6 . . ?
C28 C29 C30 119.6(7) . . ?
C28 C29 H29 120.2 . . ?
C30 C29 H29 120.2 . . ?
C25 C30 C29 120.4(6) . . ?
C25 C30 H30 119.8 . . ?
C29 C30 H30 119.8 . . ?
N1 C31 C32 122.9(11) . . ?
N1 C31 H31 118.5 . . ?
C32 C31 H31 118.5 . . ?
C33 C32 C31 116.0(11) . . ?
C33 C32 H32 122.0 . . ?
C31 C32 H32 122.0 . . ?
C34 C33 C32 125.8(11) . . ?
C34 C33 H33 117.1 . . ?
C32 C33 H33 117.1 . . ?
C33 C34 C35 130.2(11) . . ?
C33 C34 C39 115.1(11) . . ?
C35 C34 C39 114.7(11) . . ?
C36 C35 C34 120.9(10) . . ?
C36 C35 H35 119.5 . . ?
C34 C35 H35 119.5 . . ?
C37 C36 C35 122.0(12) . . ?
C37 C36 H36 119.0 . . ?
C35 C36 H36 119.0 . . ?
C36 C37 C38 124.0(12) . . ?
C36 C37 H37 118.0 . . ?
C38 C37 H37 118.0 . . ?
O12 C38 C37 129.4(11) . . ?
O12 C38 C39 115.4(10) . . ?
C37 C38 C39 115.2(10) . . ?
N1 C39 C38 115.9(9) . . ?
N1 C39 C34 121.0(11) . . ?
C38 C39 C34 123.1(11) . . ?
N2 C40 C41 120.0(7) . . ?
N2 C40 H40 120.0 . . ?
C41 C40 H40 120.0 . . ?
C42 C41 C40 119.6(7) . . ?
C42 C41 H41 120.2 . . ?
C40 C41 H41 120.2 . . ?
C41 C42 C43 121.2(7) . . ?
C41 C42 H42 119.4 . . ?
C43 C42 H42 119.4 . . ?
C48 C43 C42 117.4(8) . . ?
C48 C43 C44 116.4(8) . . ?
C42 C43 C44 126.2(8) . . ?
C45 C44 C43 118.0(9) . . ?
C45 C44 H44 121.0 . . ?
C43 C44 H44 121.0 . . ?
C44 C45 C46 124.9(10) . . ?
C44 C45 H45 117.6 . . ?
C46 C45 H45 117.6 . . ?
C47 C46 C45 118.1(10) . . ?
C47 C46 H46 121.0 . . ?
C45 C46 H46 121.0 . . ?
O13 C47 C46 123.3(7) . . ?
O13 C47 C48 117.1(6) . . ?
C46 C47 C48 119.6(7) . . ?
N2 C48 C43 120.8(7) . . ?
N2 C48 C47 116.3(5) . . ?
C43 C48 C47 122.9(7) . . ?

loop_
_geom_bond_atom_site_label_1
_geom_bond_atom_site_label_2
_geom_bond_distance
_geom_bond_site_symmetry_2
_geom_bond_publ_flag
Cu1 O9 1.907(4) 3_666 ?
Cu1 O7 1.935(4) . ?
Cu1 O10 1.955(4) 3_666 ?
Cu1 O6 1.956(4) . ?
Cu1 Cu2 2.9693(11) . ?
Cu1 Cu4 3.0298(11) 3_666 ?
Cu2 O7 1.934(4) . ?
Cu2 O11 1.938(4) . ?
Cu2 O8 1.962(4) . ?
Cu2 O10 1.982(4) 3_666 ?
Cu2 O9 2.389(3) . ?
Cu2 Cu3 3.0234(14) . ?
Cu2 Cu4 3.0549(9) . ?
Cu3 O12 1.867(7) . ?
Cu3 N1 1.964(7) . ?
Cu3 O13 1.995(4) . ?
Cu3 O8 2.003(4) . ?
Cu3 O11 2.208(4) . ?
Cu4 O13 1.952(5) . ?
Cu4 N2 1.966(4) . ?
Cu4 O6 1.973(4) 3_666 ?
Cu4 O11 1.979(3) . ?
Cu4 O9 2.241(4) . ?
Si1 O6 1.617(4) . ?
Si1 O5 1.631(4) . ?
Si1 O1 1.637(5) . ?
Si1 C1 1.843(6) . ?
Si2 O2 1.612(4) . ?
Si2 O7 1.613(4) . ?
Si2 O1 1.619(4) . ?
Si2 C7 1.849(6) . ?
Si3 O8 1.617(4) . ?
Si3 O3 1.629(4) . ?
Si3 O2 1.647(4) . ?
Si3 C13 1.840(5) . ?
Si4 O9 1.615(4) . ?
Si4 O3 1.622(4) . ?
Si4 O4 1.638(4) . ?
Si4 C19 1.853(5) . ?
Si5 O4 1.615(4) . ?
Si5 O10 1.623(4) . ?
Si5 O5 1.641(4) . ?
Si5 C25 1.842(6) . ?
O11 H11O 0.9000 . ?
O12 C38 1.322(11) . ?
O13 C47 1.332(8) . ?
N1 C31 1.316(12) . ?
N1 C39 1.365(12) . ?
N2 C40 1.292(7) . ?
N2 C48 1.377(8) . ?
C1 C2 1.358(9) . ?
C1 C6 1.421(8) . ?
C2 C3 1.380(10) . ?
C2 H2 0.9500 . ?
C3 C4 1.415(12) . ?
C3 H3 0.9500 . ?
C4 C5 1.347(11) . ?
C4 H4 0.9500 . ?
C5 C6 1.344(9) . ?
C5 H5 0.9500 . ?
C6 H6 0.9500 . ?
C7 C12 1.355(9) . ?
C7 C8 1.411(8) . ?
C8 C9 1.376(9) . ?
C8 H8 0.9500 . ?
C9 C10 1.345(11) . ?
C9 H9 0.9500 . ?
C10 C11 1.395(12) . ?
C10 H10 0.9500 . ?
C11 C12 1.392(10) . ?
C11 H11 0.9500 . ?
C12 H12 0.9500 . ?
C13 C14A 1.395(3) . ?
C13 C14 1.394(3) . ?
C13 C18A 1.395(3) . ?
C13 C18 1.397(3) . ?
C14 C15 1.395(3) . ?
C14 H14 0.9500 . ?
C15 C16 1.395(3) . ?
C15 H15 0.9500 . ?
C14A C15A 1.395(3) . ?
C14A H14A 0.9500 . ?
C15A C16 1.397(3) . ?
C15A H15A 0.9500 . ?
C16 C17A 1.395(3) . ?
C16 C17 1.395(3) . ?
C16 H16 0.9500 . ?
C17 C18 1.395(3) . ?
C17 H17 0.9500 . ?
C18 H18 0.9500 . ?
C17A C18A 1.395(3) . ?
C17A H17A 0.9500 . ?
C18A H18A 0.9500 . ?
C19 C24 1.383(9) . ?
C19 C20 1.395(9) . ?
C20 C21 1.408(9) . ?
C20 H20 0.9500 . ?
C21 C22 1.382(12) . ?
C21 H21 0.9500 . ?
C22 C23 1.330(12) . ?
C22 H22 0.9500 . ?
C23 C24 1.382(8) . ?
C23 H23 0.9500 . ?
C24 H24 0.9500 . ?
C25 C26 1.391(8) . ?
C25 C30 1.398(8) . ?
C26 C27 1.367(10) . ?
C26 H26 0.9500 . ?
C27 C28 1.423(12) . ?
C27 H27 0.9500 . ?
C28 C29 1.365(11) . ?
C28 H28 0.9500 . ?
C29 C30 1.406(10) . ?
C29 H29 0.9500 . ?
C30 H30 0.9500 . ?
C31 C32 1.412(14) . ?
C31 H31 0.9500 . ?
C32 C33 1.351(13) . ?
C32 H32 0.9500 . ?
C33 C34 1.332(14) . ?
C33 H33 0.9500 . ?
C34 C35 1.427(14) . ?
C34 C39 1.454(14) . ?
C35 C36 1.358(14) . ?
C35 H35 0.9500 . ?
C36 C37 1.349(13) . ?
C36 H36 0.9500 . ?
C37 C38 1.368(14) . ?
C37 H37 0.9500 . ?
C38 C39 1.431(15) . ?
C40 C41 1.434(9) . ?
C40 H40 0.9500 . ?
C41 C42 1.327(11) . ?
C41 H41 0.9500 . ?
C42 C43 1.389(12) . ?
C42 H42 0.9500 . ?
C43 C48 1.392(9) . ?
C43 C44 1.487(13) . ?
C44 C45 1.355(14) . ?
C44 H44 0.9500 . ?
C45 C46 1.400(13) . ?
C45 H45 0.9500 . ?
C46 C47 1.382(11) . ?
C46 H46 0.9500 . ?
C47 C48 1.422(9) . ?

loop_
_geom_hbond_atom_site_label_D
_geom_hbond_atom_site_label_H
_geom_hbond_atom_site_label_A
_geom_hbond_distance_DH
_geom_hbond_distance_HA
_geom_hbond_distance_DA
_geom_hbond_angle_DHA
_geom_hbond_site_symmetry_A
O11 H11O O5 0.90 2.40 3.187(5) 147 3_666

loop_
_geom_torsion_atom_site_label_1
_geom_torsion_atom_site_label_2
_geom_torsion_atom_site_label_3
_geom_torsion_atom_site_label_4
_geom_torsion
_geom_torsion_site_symmetry_1
_geom_torsion_site_symmetry_2
_geom_torsion_site_symmetry_3
_geom_torsion_site_symmetry_4
_geom_torsion_publ_flag
O2 Si2 O1 Si1 -130.3(3) . . . . ?
O7 Si2 O1 Si1 -11.7(4) . . . . ?
C7 Si2 O1 Si1 107.9(3) . . . . ?
O6 Si1 O1 Si2 -31.7(4) . . . . ?
O5 Si1 O1 Si2 88.1(3) . . . . ?
C1 Si1 O1 Si2 -150.8(3) . . . . ?
O7 Si2 O2 Si3 9.1(4) . . . . ?
O1 Si2 O2 Si3 126.9(3) . . . . ?
C7 Si2 O2 Si3 -111.2(3) . . . . ?
O8 Si3 O2 Si2 35.5(4) . . . . ?
O3 Si3 O2 Si2 -85.2(3) . . . . ?
C13 Si3 O2 Si2 160.7(3) . . . . ?
O9 Si4 O3 Si3 19.1(4) . . . . ?
O4 Si4 O3 Si3 -99.9(4) . . . . ?
C19 Si4 O3 Si3 142.0(4) . . . . ?
O8 Si3 O3 Si4 -33.4(5) . . . . ?
O2 Si3 O3 Si4 85.7(4) . . . . ?
C13 Si3 O3 Si4 -160.9(3) . . . . ?
O10 Si5 O4 Si4 -1.2(4) . . . . ?
O5 Si5 O4 Si4 -122.5(3) . . . . ?
C25 Si5 O4 Si4 118.9(4) . . . . ?
O9 Si4 O4 Si5 2.8(4) . . . . ?
O3 Si4 O4 Si5 123.3(3) . . . . ?
C19 Si4 O4 Si5 -118.8(4) . . . . ?
O6 Si1 O5 Si5 40.7(4) . . . . ?
O1 Si1 O5 Si5 -78.9(4) . . . . ?
C1 Si1 O5 Si5 161.3(4) . . . . ?
O4 Si5 O5 Si1 92.0(4) . . . . ?
O10 Si5 O5 Si1 -28.6(5) . . . . ?
C25 Si5 O5 Si1 -149.3(4) . . . . ?
O5 Si1 O6 Cu1 -62.4(3) . . . . ?
O1 Si1 O6 Cu1 57.4(3) . . . . ?
C1 Si1 O6 Cu1 176.1(3) . . . . ?
O5 Si1 O6 Cu4 68.5(3) . . . 3_666 ?
O1 Si1 O6 Cu4 -171.7(2) . . . 3_666 ?
C1 Si1 O6 Cu4 -53.0(3) . . . 3_666 ?
O2 Si2 O7 Cu2 -32.5(3) . . . . ?
O1 Si2 O7 Cu2 -151.3(3) . . . . ?
C7 Si2 O7 Cu2 88.3(3) . . . . ?
O2 Si2 O7 Cu1 154.3(3) . . . . ?
O1 Si2 O7 Cu1 35.4(3) . . . . ?
C7 Si2 O7 Cu1 -84.9(3) . . . . ?
O3 Si3 O8 Cu2 57.7(3) . . . . ?
O2 Si3 O8 Cu2 -60.5(3) . . . . ?
C13 Si3 O8 Cu2 -179.73(16) . . . . ?
O3 Si3 O8 Cu3 -76.9(4) . . . . ?
O2 Si3 O8 Cu3 164.9(3) . . . . ?
C13 Si3 O8 Cu3 45.7(4) . . . . ?
O3 Si4 O9 Cu1 -146.7(2) . . . 3_666 ?
O4 Si4 O9 Cu1 -28.5(3) . . . 3_666 ?
C19 Si4 O9 Cu1 91.8(3) . . . 3_666 ?
O3 Si4 O9 Cu4 78.7(3) . . . . ?
O4 Si4 O9 Cu4 -163.1(2) . . . . ?
C19 Si4 O9 Cu4 -42.8(4) . . . . ?
O3 Si4 O9 Cu2 -24.6(3) . . . . ?
O4 Si4 O9 Cu2 93.6(2) . . . . ?
C19 Si4 O9 Cu2 -146.1(3) . . . . ?
O4 Si5 O10 Cu1 23.9(3) . . . 3_666 ?
O5 Si5 O10 Cu1 144.3(3) . . . 3_666 ?
C25 Si5 O10 Cu1 -95.6(3) . . . 3_666 ?
O4 Si5 O10 Cu2 160.7(2) . . . 3_666 ?
O5 Si5 O10 Cu2 -78.9(3) . . . 3_666 ?
C25 Si5 O10 Cu2 41.2(3) . . . 3_666 ?
N1 Cu3 O12 C38 -8.7(7) . . . . ?
O13 Cu3 O12 C38 167.5(7) . . . . ?
O11 Cu3 O12 C38 90.8(7) . . . . ?
O6 Si1 C1 C2 76.6(6) . . . . ?
O5 Si1 C1 C2 -44.2(6) . . . . ?
O1 Si1 C1 C2 -164.5(5) . . . . ?
O6 Si1 C1 C6 -96.0(5) . . . . ?
O5 Si1 C1 C6 143.2(4) . . . . ?
O1 Si1 C1 C6 22.9(5) . . . . ?
C6 C1 C2 C3 -0.5(10) . . . . ?
Si1 C1 C2 C3 -173.3(6) . . . . ?
C1 C2 C3 C4 -0.9(12) . . . . ?
C2 C3 C4 C5 1.6(12) . . . . ?
C3 C4 C5 C6 -0.7(12) . . . . ?
C4 C5 C6 C1 -0.9(10) . . . . ?
C2 C1 C6 C5 1.5(9) . . . . ?
Si1 C1 C6 C5 174.6(5) . . . . ?
O2 Si2 C7 C12 -6.4(7) . . . . ?
O7 Si2 C7 C12 -126.4(6) . . . . ?
O1 Si2 C7 C12 114.9(6) . . . . ?
O2 Si2 C7 C8 170.3(4) . . . . ?
O7 Si2 C7 C8 50.3(5) . . . . ?
O1 Si2 C7 C8 -68.4(5) . . . . ?
C12 C7 C8 C9 -0.7(10) . . . . ?
Si2 C7 C8 C9 -177.6(5) . . . . ?
C7 C8 C9 C10 -0.7(11) . . . . ?
C8 C9 C10 C11 1.3(13) . . . . ?
C9 C10 C11 C12 -0.3(15) . . . . ?
C8 C7 C12 C11 1.6(11) . . . . ?
Si2 C7 C12 C11 178.4(7) . . . . ?
C10 C11 C12 C7 -1.2(14) . . . . ?
O8 Si3 C13 C14A 48.4(6) . . . . ?
O3 Si3 C13 C14A 173.2(6) . . . . ?
O2 Si3 C13 C14A -72.4(6) . . . . ?
O8 Si3 C13 C14 154.4(4) . . . . ?
O3 Si3 C13 C14 -80.8(4) . . . . ?
O2 Si3 C13 C14 33.7(4) . . . . ?
O8 Si3 C13 C18A -131.6(6) . . . . ?
O3 Si3 C13 C18A -6.8(6) . . . . ?
O2 Si3 C13 C18A 107.6(6) . . . . ?
O8 Si3 C13 C18 -25.6(4) . . . . ?
O3 Si3 C13 C18 99.2(4) . . . . ?
O2 Si3 C13 C18 -146.4(4) . . . . ?
O9 Si4 C19 C24 -61.4(6) . . . . ?
O3 Si4 C19 C24 175.8(5) . . . . ?
O4 Si4 C19 C24 58.7(5) . . . . ?
O9 Si4 C19 C20 115.5(5) . . . . ?
O3 Si4 C19 C20 -7.4(6) . . . . ?
O4 Si4 C19 C20 -124.5(5) . . . . ?
C24 C19 C20 C21 -0.6(10) . . . . ?
Si4 C19 C20 C21 -177.5(6) . . . . ?
C19 C20 C21 C22 0.8(12) . . . . ?
C20 C21 C22 C23 -0.7(13) . . . . ?
C21 C22 C23 C24 0.4(12) . . . . ?
C22 C23 C24 C19 -0.3(11) . . . . ?
C20 C19 C24 C23 0.4(10) . . . . ?
Si4 C19 C24 C23 177.3(5) . . . . ?
O4 Si5 C25 C26 -78.1(5) . . . . ?
O10 Si5 C25 C26 41.7(5) . . . . ?
O5 Si5 C25 C26 163.0(5) . . . . ?
O4 Si5 C25 C30 100.6(5) . . . . ?
O10 Si5 C25 C30 -139.5(5) . . . . ?
O5 Si5 C25 C30 -18.3(6) . . . . ?
C30 C25 C26 C27 -3.5(10) . . . . ?
Si5 C25 C26 C27 175.3(6) . . . . ?
C25 C26 C27 C28 2.9(11) . . . . ?
C26 C27 C28 C29 0.0(12) . . . . ?
C27 C28 C29 C30 -2.2(13) . . . . ?
C26 C25 C30 C29 1.2(10) . . . . ?
Si5 C25 C30 C29 -177.6(6) . . . . ?
C28 C29 C30 C25 1.6(12) . . . . ?
C39 N1 C31 C32 2.5(16) . . . . ?
Cu3 N1 C31 C32 -173.5(8) . . . . ?
N1 C31 C32 C33 -2.9(16) . . . . ?
C31 C32 C33 C34 3.3(18) . . . . ?
C32 C33 C34 C35 -179.9(11) . . . . ?
C32 C33 C34 C39 -3.0(18) . . . . ?
C33 C34 C35 C36 176.7(12) . . . . ?
C39 C34 C35 C36 -0.2(16) . . . . ?
C34 C35 C36 C37 1.0(18) . . . . ?
C35 C36 C37 C38 -1.2(18) . . . . ?
Cu3 O12 C38 C37 -174.0(10) . . . . ?
Cu3 O12 C38 C39 8.0(12) . . . . ?
C36 C37 C38 O12 -177.5(11) . . . . ?
C36 C37 C38 C39 0.6(17) . . . . ?
C31 N1 C39 C38 178.0(10) . . . . ?
Cu3 N1 C39 C38 -5.2(12) . . . . ?
C31 N1 C39 C34 -2.2(16) . . . . ?
Cu3 N1 C39 C34 174.7(8) . . . . ?
O12 C38 C39 N1 -1.5(15) . . . . ?
C37 C38 C39 N1 -179.9(9) . . . . ?
O12 C38 C39 C34 178.6(10) . . . . ?
C37 C38 C39 C34 0.3(17) . . . . ?
C33 C34 C39 N1 2.3(16) . . . . ?
C35 C34 C39 N1 179.7(10) . . . . ?
C33 C34 C39 C38 -177.8(11) . . . . ?
C35 C34 C39 C38 -0.4(16) . . . . ?
C48 N2 C40 C41 -0.1(9) . . . . ?
Cu4 N2 C40 C41 178.9(5) . . . . ?
N2 C40 C41 C42 2.3(12) . . . . ?
C40 C41 C42 C43 -2.2(15) . . . . ?
C41 C42 C43 C48 0.1(15) . . . . ?
C41 C42 C43 C44 -177.4(11) . . . . ?
C48 C43 C44 C45 3.0(17) . . . . ?
C42 C43 C44 C45 -179.5(12) . . . . ?
C43 C44 C45 C46 -4(2) . . . . ?
C44 C45 C46 C47 4(2) . . . . ?
Cu4 O13 C47 C46 179.6(9) . . . . ?
Cu3 O13 C47 C46 35.0(13) . . . . ?
Cu4 O13 C47 C48 -2.4(8) . . . . ?
Cu3 O13 C47 C48 -147.0(5) . . . . ?
C45 C46 C47 O13 176.1(11) . . . . ?
C45 C46 C47 C48 -1.8(17) . . . . ?
C40 N2 C48 C43 -2.0(10) . . . . ?
Cu4 N2 C48 C43 178.8(7) . . . . ?
C40 N2 C48 C47 179.1(6) . . . . ?
Cu4 N2 C48 C47 -0.1(7) . . . . ?
C42 C43 C48 N2 2.0(13) . . . . ?
C44 C43 C48 N2 179.7(9) . . . . ?
C42 C43 C48 C47 -179.1(8) . . . . ?
C44 C43 C48 C47 -1.4(14) . . . . ?
O13 C47 C48 N2 1.7(10) . . . . ?
C46 C47 C48 N2 179.8(9) . . . . ?
O13 C47 C48 C43 -177.2(8) . . . . ?
C46 C47 C48 C43 0.9(14) . . . . ?

loop_
_platon_squeeze_void_nr
_platon_squeeze_void_average_x
_platon_squeeze_void_average_y
_platon_squeeze_void_average_z
_platon_squeeze_void_volume
_platon_squeeze_void_count_electrons
_platon_squeeze_void_content
1 0.000 0.000 0.500 564 91 ' '
2 1.000 0.500 1.000 564 91 ' '
